data_4002581
loop_
_publ_author_name
'Bie Lijian'
'Wang Yingxia'
'You Liping'
'Lin Jianhua'
'Richardson, J.W.jr.'
'Dong Cheng'
'Loong Chun-K'

_publ_section_title
;
 Synthesis and structure of n = 5 member of the An+1 Mnn O3n+3 (A2 O)
 series
;
_journal_name_full 'Chemistry of Materials (1,1989-)'
_journal_page_first 516
_journal_page_last 522
_journal_volume 15
_journal_year 2003
_chemical_formula_sum 'Ba2.6 Ca2.4 La4 Mn4 O19'
_chemical_name_systematic 'La4 Ba2.6 Ca1.4 ((Mn4 Ca) O19)'
_space_group_IT_number 12
_symmetry_space_group_name_Hall '-C 2y'
_symmetry_space_group_name_H-M 'C 1 2/m 1'
_cell_angle_alpha 90
_cell_angle_beta 102.093
_cell_angle_gamma 90
_cell_formula_units_Z 2
_cell_length_a 9.8394
_cell_length_b 5.6823
_cell_length_c 15.6435
_cell_volume 855.226
_citation_journal_id_ASTM CMATEX
_cod_data_source_file BieLijian_CMATEX_2003_325.cif
_cod_data_source_block Ba2.6Ca2.4La4Mn4O19
_cod_original_cell_volume 855.2256
_cod_database_code 4002581

loop_
_symmetry_equiv_pos_as_xyz
x,y,z
-x,y,-z
-x,-y,-z
x,-y,z
x+1/2,y+1/2,z
-x+1/2,y+1/2,-z
-x+1/2,-y+1/2,-z
x+1/2,-y+1/2,z

loop_
_atom_site_label
_atom_site_type_symbol
_atom_site_fract_x
_atom_site_fract_y
_atom_site_fract_z
_atom_site_occupancy
_atom_site_U_iso_or_equiv
Ca1 Ca+2 0.666 0 0.48632 0.7 0.0
La2 La+3 0.5417 0.5 0.64325 1 0.0
O7 O-2 0 0.114 0.5 0.25 0.0
O5 O-2 0.055 0.5 0.6167 1 0.0
O8 O-2 0.074 0 0.5 0.25 0.0
La1 La+3 0.9327 0.5 0.76921 0.7 0.0
Ba2 Ba+2 0.1302 0 0.91595 1 0.0
Mn2 Mn+4 0.2109 0 0.1527 1 0.0
O6 O-2 0.2436 0.7302 0.3883 1 0.0
Mn1 Mn+4 0.7218 0 0.6819 1 0.0
Ba1 Ba+2 0.9327 0.5 0.76921 0.3 0.0
Ca2 Ca+2 0 0.5 0 1 0.0
La3 La+3 0.666 0 0.48632 0.3 0.0
O1 O-2 0.1233 0.7431 0.09 1 0.0
O3 O-2 0.3993 0.5 0.7625 1 0.0
O4 O-2 0.1877 0.7505 0.7618 1 0.0
O2 O-2 0.1609 0.5 0.9142 1 0.0
